data_7103973
loop_
_publ_author_name
'Hattori, Takanori'
'Matsukawa, Shoji'
'Kuwata, Shigeki'
'Ishii, Youichi'
'Hidai, Masanobu'

_publ_section_title
;
 Mono(sulfido)-bridged mixed-valence nitrosyl complex: protonation and
 oxidative addition of iodine across the Ir(II)--Ir(0) bond
;
_journal_coden_ASTM CHCOFS
_journal_issue 4
_journal_name_full
;
 Chemical Communications (Cambridge, United Kingdom)
;
_journal_page_first 510
_journal_page_last 511
_journal_paper_doi 10.1039/b211021k
_journal_year 2003
_chemical_formula_moiety 'C31 H39 I2 Ir2 N O P2 S '
_chemical_formula_sum 'C31 H39 I2 Ir2 N O P2 S'
_chemical_formula_weight 1173.91
_space_group_IT_number 2
_symmetry_cell_setting triclinic
_symmetry_Int_Tables_number 2
_symmetry_space_group_name_Hall '-P 1'
_symmetry_space_group_name_H-M 'P -1'
_audit_creation_date 'Thu Oct 10 20:43:05 2002'
_audit_creation_method 'by teXsan'
_cell_angle_alpha 75.57(2)
_cell_angle_beta 81.65(2)
_cell_angle_gamma 85.08(3)
_cell_formula_units_Z 2
_cell_length_a 10.715(4)
_cell_length_b 12.613(3)
_cell_length_c 13.637(4)
_cell_measurement_reflns_used 25
_cell_measurement_temperature 296.2
_cell_measurement_theta_max 20.0
_cell_measurement_theta_min 19.7
_cell_volume 1763.5(9)
_computing_cell_refinement 'MSC/AFC Diffractometer Control'
_computing_data_collection 'MSC/AFC Diffractometer Control'
_computing_data_reduction 'teXsan Ver. 1.11'
_computing_publication_material 'teXsan Ver. 1.11'
_computing_structure_refinement 'teXsan Ver. 1.10'
_computing_structure_solution 'DIRDIF94 (PATTY)'
_diffrn_measured_fraction_theta_full 1.0011
_diffrn_measured_fraction_theta_max 1.0011
_diffrn_measurement_device_type 'Rigaku AFC7R'
_diffrn_measurement_method \w-2\q
_diffrn_radiation_type 'Mo K\a'
_diffrn_radiation_wavelength 0.7107
_diffrn_reflns_av_R_equivalents 0.093
_diffrn_reflns_limit_h_max 13
_diffrn_reflns_limit_h_min -13
_diffrn_reflns_limit_k_max 0
_diffrn_reflns_limit_k_min -16
_diffrn_reflns_limit_l_max 17
_diffrn_reflns_limit_l_min -17
_diffrn_reflns_number 8468
_diffrn_reflns_theta_full 27.51
_diffrn_reflns_theta_max 27.51
_diffrn_standards_decay_% 0.79
_diffrn_standards_interval_count 150
_diffrn_standards_number 3
_exptl_absorpt_coefficient_mu 9.485
_exptl_absorpt_correction_T_max 0.998
_exptl_absorpt_correction_T_min 0.486
_exptl_absorpt_correction_type psi-scan
_exptl_absorpt_process_details '(North, Phillips & Mathews, 1968)'
_exptl_crystal_colour darkbrown
_exptl_crystal_density_diffrn 2.211
_exptl_crystal_density_method 'not measured'
_exptl_crystal_description prismatic
_exptl_crystal_size_max 0.500
_exptl_crystal_size_mid 0.300
_exptl_crystal_size_min 0.200
_refine_diff_density_max 2.47
_refine_diff_density_min -3.07
_refine_ls_extinction_coef 0.0004(2)
_refine_ls_extinction_method 'Zachariasen(1967) type 2 Gaussian isotropic'
_refine_ls_goodness_of_fit_ref 1.674
_refine_ls_hydrogen_treatment noref
_refine_ls_number_parameters 362
_refine_ls_number_reflns 4919
_refine_ls_R_factor_gt 0.0484
_refine_ls_shift/su_max 0.0113
_refine_ls_structure_factor_coef F
_refine_ls_weighting_details 'w = 1/[\s^2^(Fo) + 0.00016|Fo|^2^]'
_refine_ls_weighting_scheme calc
_refine_ls_wR_factor_ref 0.0499
_reflns_number_gt 4919
_reflns_number_total 8100
_cod_data_source_file 197634_197635.txt
_cod_data_source_block Compound6
_cod_original_sg_symbol_H-M 'P -1         '
_cod_original_formula_sum 'C31 H39 I2 Ir2 N O P2 S '
_cod_database_code 7103973
_reflns_threshold_criterion F^2^>3.0\s(F^2^)

loop_
_symmetry_equiv_pos_as_xyz
x,y,z
-x,-y,-z

loop_
_atom_site_label
_atom_site_type_symbol
_atom_site_fract_x
_atom_site_fract_y
_atom_site_fract_z
_atom_site_U_iso_or_equiv
_atom_site_adp_type
_atom_site_occupancy
_atom_site_calc_flag
_atom_site_refinement_flags
_atom_site_disorder_assembly
_atom_site_disorder_group
Ir(1) Ir 0.28985(5) -0.24027(5) 0.00856(5) 0.0315(2) Uani 1.00 d . . .
Ir(2) Ir 0.14831(5) -0.22937(4) -0.22073(4) 0.0261(2) Uani 1.00 d . . .
I(1) I 0.04648(9) -0.20142(8) -0.02493(8) 0.0407(3) Uani 1.00 d . . .
I(2) I -0.09215(9) -0.22282(8) -0.26283(8) 0.0420(3) Uani 1.00 d . . .
S(1) S 0.3130(3) -0.3162(3) -0.1358(3) 0.0338(10) Uani 1.00 d . . .
P(1) P 0.2437(4) -0.4110(3) 0.1054(3) 0.042(1) Uani 1.00 d . . .
P(2) P 0.2331(3) -0.2890(3) -0.3594(3) 0.0274(9) Uani 1.00 d . . .
O(1) O 0.238(1) -0.0377(8) -0.3479(9) 0.051(4) Uani 1.00 d . . .
N(1) N 0.182(1) -0.0811(9) -0.2701(9) 0.037(4) Uani 1.00 d . . .
C(1) C 0.304(1) -0.101(1) 0.075(2) 0.055(6) Uani 1.00 d . . .
C(2) C 0.396(2) -0.187(1) 0.114(1) 0.052(6) Uani 1.00 d . . .
C(3) C 0.479(2) -0.200(1) 0.019(1) 0.049(5) Uani 1.00 d . . .
C(4) C 0.443(2) -0.122(1) -0.062(1) 0.051(6) Uani 1.00 d . . .
C(5) C 0.337(2) -0.062(1) -0.029(2) 0.054(6) Uani 1.00 d . . .
C(6) C 0.202(2) -0.054(2) 0.146(1) 0.066(7) Uani 1.00 d . . .
C(7) C 0.414(2) -0.238(2) 0.222(2) 0.076(8) Uani 1.00 d . . .
C(8) C 0.599(2) -0.275(2) 0.018(2) 0.078(8) Uani 1.00 d . . .
C(9) C 0.507(2) -0.102(1) -0.173(2) 0.065(6) Uani 1.00 d . . .
C(10) C 0.264(2) 0.034(1) -0.092(2) 0.067(7) Uani 1.00 d . . .
C(11) C 0.150(2) -0.493(1) 0.056(2) 0.069(7) Uani 1.00 d . . .
C(12) C 0.158(2) -0.414(2) 0.229(1) 0.069(7) Uani 1.00 d . . .
C(13) C 0.377(2) -0.504(1) 0.138(1) 0.064(6) Uani 1.00 d . . .
C(14) C 0.393(1) -0.244(1) -0.413(1) 0.029(4) Uani 1.00 d . . .
C(15) C 0.493(1) -0.291(1) -0.363(1) 0.049(5) Uani 1.00 d . . .
C(16) C 0.611(2) -0.257(2) -0.394(1) 0.056(6) Uani 1.00 d . . .
C(17) C 0.636(1) -0.175(1) -0.480(1) 0.053(6) Uani 1.00 d . . .
C(18) C 0.540(2) -0.130(1) -0.534(1) 0.052(5) Uani 1.00 d . . .
C(19) C 0.417(1) -0.163(1) -0.504(1) 0.046(5) Uani 1.00 d . . .
C(20) C 0.138(1) -0.252(1) -0.465(1) 0.034(4) Uani 1.00 d . . .
C(21) C 0.113(1) -0.141(1) -0.511(1) 0.042(5) Uani 1.00 d . . .
C(22) C 0.034(2) -0.111(1) -0.587(1) 0.054(5) Uani 1.00 d . . .
C(23) C -0.021(2) -0.189(2) -0.616(1) 0.053(5) Uani 1.00 d . . .
C(24) C -0.001(2) -0.299(2) -0.571(1) 0.055(6) Uani 1.00 d . . .
C(25) C 0.080(2) -0.330(1) -0.496(1) 0.044(5) Uani 1.00 d . . .
C(26) C 0.256(1) -0.439(1) -0.336(1) 0.034(4) Uani 1.00 d . . .
C(27) C 0.332(1) -0.486(1) -0.409(1) 0.046(5) Uani 1.00 d . . .
C(28) C 0.342(2) -0.597(1) -0.391(1) 0.058(6) Uani 1.00 d . . .
C(29) C 0.276(1) -0.665(1) -0.305(2) 0.050(5) Uani 1.00 d . . .
C(30) C 0.203(2) -0.619(1) -0.238(1) 0.051(5) Uani 1.00 d . . .
C(31) C 0.191(2) -0.505(1) -0.254(1) 0.041(4) Uani 1.00 d . . .
H(1) H 0.2207 0.0186 0.1450 0.0789 Uiso 1.00 calc . . .
H(2) H 0.1220 -0.0526 0.1229 0.0789 Uiso 1.00 calc . . .
H(3) H 0.1994 -0.0983 0.2134 0.0789 Uiso 1.00 calc . . .
H(4) H 0.4304 -0.1830 0.2542 0.0912 Uiso 1.00 calc . . .
H(5) H 0.3401 -0.2736 0.2564 0.0912 Uiso 1.00 calc . . .
H(6) H 0.4839 -0.2902 0.2237 0.0912 Uiso 1.00 calc . . .
H(7) H 0.6026 -0.3222 0.0839 0.0935 Uiso 1.00 calc . . .
H(8) H 0.5989 -0.3172 -0.0304 0.0935 Uiso 1.00 calc . . .
H(9) H 0.6712 -0.2314 0.0001 0.0935 Uiso 1.00 calc . . .
H(10) H 0.5067 -0.1661 -0.1970 0.0779 Uiso 1.00 calc . . .
H(11) H 0.4634 -0.0430 -0.2147 0.0779 Uiso 1.00 calc . . .
H(12) H 0.5923 -0.0833 -0.1758 0.0779 Uiso 1.00 calc . . .
H(13) H 0.3015 0.0488 -0.1610 0.0798 Uiso 1.00 calc . . .
H(14) H 0.1787 0.0149 -0.0882 0.0798 Uiso 1.00 calc . . .
H(15) H 0.2646 0.0967 -0.0658 0.0798 Uiso 1.00 calc . . .
H(16) H 0.1469 -0.5650 0.0990 0.0824 Uiso 1.00 calc . . .
H(17) H 0.0670 -0.4609 0.0530 0.0824 Uiso 1.00 calc . . .
H(18) H 0.1874 -0.4972 -0.0110 0.0824 Uiso 1.00 calc . . .
H(19) H 0.2098 -0.3894 0.2688 0.0829 Uiso 1.00 calc . . .
H(20) H 0.0841 -0.3672 0.2215 0.0829 Uiso 1.00 calc . . .
H(21) H 0.1357 -0.4867 0.2610 0.0829 Uiso 1.00 calc . . .
H(22) H 0.4212 -0.4770 0.1819 0.0774 Uiso 1.00 calc . . .
H(23) H 0.3475 -0.5740 0.1727 0.0774 Uiso 1.00 calc . . .
H(24) H 0.4310 -0.5086 0.0780 0.0774 Uiso 1.00 calc . . .
H(25) H 0.4787 -0.3498 -0.3049 0.0585 Uiso 1.00 calc . . .
H(26) H 0.6776 -0.2898 -0.3558 0.0666 Uiso 1.00 calc . . .
H(27) H 0.7186 -0.1494 -0.5015 0.0641 Uiso 1.00 calc . . .
H(28) H 0.5565 -0.0733 -0.5940 0.0620 Uiso 1.00 calc . . .
H(29) H 0.3514 -0.1326 -0.5437 0.0554 Uiso 1.00 calc . . .
H(30) H 0.1513 -0.0858 -0.4911 0.0500 Uiso 1.00 calc . . .
H(31) H 0.0185 -0.0357 -0.6180 0.0648 Uiso 1.00 calc . . .
H(32) H -0.0745 -0.1674 -0.6685 0.0634 Uiso 1.00 calc . . .
H(33) H -0.0426 -0.3529 -0.5903 0.0657 Uiso 1.00 calc . . .
H(34) H 0.0965 -0.4060 -0.4658 0.0533 Uiso 1.00 calc . . .
H(35) H 0.3746 -0.4415 -0.4686 0.0553 Uiso 1.00 calc . . .
H(36) H 0.3960 -0.6298 -0.4381 0.0695 Uiso 1.00 calc . . .
H(37) H 0.2839 -0.7428 -0.2949 0.0594 Uiso 1.00 calc . . .
H(38) H 0.1580 -0.6632 -0.1788 0.0606 Uiso 1.00 calc . . .
H(39) H 0.1367 -0.4732 -0.2058 0.0491 Uiso 1.00 calc . . .

loop_
_atom_site_aniso_label
_atom_site_aniso_U_11
_atom_site_aniso_U_22
_atom_site_aniso_U_33
_atom_site_aniso_U_12
_atom_site_aniso_U_13
_atom_site_aniso_U_23
Ir(1) 0.0343(3) 0.0315(3) 0.0318(4) 0.0060(2) -0.0101(3) -0.0129(3)
Ir(2) 0.0275(3) 0.0268(3) 0.0222(3) 0.0006(2) -0.0040(2) -0.0027(2)
I(1) 0.0343(6) 0.0518(6) 0.0343(6) 0.0106(5) -0.0045(5) -0.0116(5)
I(2) 0.0313(5) 0.0525(6) 0.0409(7) -0.0018(4) -0.0084(5) -0.0067(5)
S(1) 0.037(2) 0.037(2) 0.031(2) 0.010(2) -0.012(2) -0.014(2)
P(1) 0.051(3) 0.042(2) 0.030(2) 0.005(2) -0.008(2) -0.006(2)
P(2) 0.030(2) 0.027(2) 0.023(2) -0.001(1) -0.005(2) -0.002(1)
O(1) 0.054(7) 0.041(6) 0.052(8) -0.017(5) -0.004(6) 0.005(5)
N(1) 0.048(8) 0.028(6) 0.027(7) -0.014(5) 0.010(6) 0.005(5)
C(1) 0.033(9) 0.05(1) 0.09(2) 0.007(8) -0.008(10) -0.04(1)
C(2) 0.05(1) 0.05(1) 0.07(1) 0.007(8) -0.021(9) -0.038(10)
C(3) 0.06(1) 0.042(9) 0.06(1) 0.007(8) -0.018(9) -0.029(9)
C(4) 0.05(1) 0.05(1) 0.05(1) -0.011(8) -0.010(9) -0.025(9)
C(5) 0.039(10) 0.045(10) 0.09(2) 0.002(8) -0.007(10) -0.04(1)
C(6) 0.07(1) 0.07(1) 0.06(1) 0.01(1) 0.00(1) -0.03(1)
C(7) 0.09(2) 0.08(1) 0.07(2) 0.01(1) -0.04(1) -0.02(1)
C(8) 0.04(1) 0.09(1) 0.13(2) 0.01(1) -0.02(1) -0.07(1)
C(9) 0.06(1) 0.07(1) 0.06(1) -0.033(10) 0.02(1) -0.02(1)
C(10) 0.09(1) 0.05(1) 0.07(1) 0.006(10) -0.03(1) -0.020(10)
C(11) 0.10(2) 0.036(9) 0.07(1) -0.021(10) -0.02(1) -0.004(9)
C(12) 0.09(2) 0.07(1) 0.04(1) -0.01(1) 0.01(1) -0.009(10)
C(13) 0.08(1) 0.05(1) 0.07(1) 0.024(9) -0.02(1) -0.010(9)
C(14) 0.027(7) 0.038(8) 0.020(7) -0.006(6) 0.005(6) -0.006(6)
C(15) 0.035(9) 0.07(1) 0.04(1) -0.008(8) -0.010(8) -0.004(8)
C(16) 0.039(10) 0.11(2) 0.018(9) -0.005(10) 0.000(7) -0.011(9)
C(17) 0.033(9) 0.07(1) 0.06(1) -0.013(8) 0.013(9) -0.04(1)
C(18) 0.05(1) 0.042(9) 0.05(1) -0.007(8) 0.017(9) -0.003(8)
C(19) 0.033(9) 0.050(10) 0.05(1) -0.007(7) 0.007(8) -0.002(8)
C(20) 0.038(8) 0.037(8) 0.024(8) 0.004(6) -0.006(6) -0.002(6)
C(21) 0.050(10) 0.041(8) 0.037(9) 0.010(7) -0.024(8) -0.007(7)
C(22) 0.05(1) 0.06(1) 0.034(10) 0.010(9) -0.012(8) 0.010(8)
C(23) 0.05(1) 0.08(1) 0.027(9) 0.001(9) -0.014(8) -0.007(9)
C(24) 0.05(1) 0.08(1) 0.05(1) -0.006(9) -0.019(9) -0.028(10)
C(25) 0.05(1) 0.047(9) 0.037(10) -0.010(8) -0.009(8) -0.014(7)
C(26) 0.040(8) 0.032(7) 0.034(9) 0.001(6) -0.012(7) -0.010(6)
C(27) 0.049(10) 0.042(9) 0.05(1) -0.011(7) 0.011(8) -0.014(8)
C(28) 0.07(1) 0.05(1) 0.05(1) 0.005(9) 0.004(10) -0.034(9)
C(29) 0.039(9) 0.027(8) 0.09(1) 0.003(7) -0.027(9) -0.009(9)
C(30) 0.06(1) 0.027(8) 0.06(1) -0.010(7) -0.011(9) -0.001(8)
C(31) 0.07(1) 0.037(8) 0.017(8) -0.014(7) 0.002(7) -0.005(6)

loop_
_atom_type_symbol
_atom_type_description
_atom_type_scat_dispersion_real
_atom_type_scat_dispersion_imag
_atom_type_scat_source
C C 0.003 0.002
;International Tables for Crystallography
(1992, Vol. C, Tables 4.2.6.8 and 6.1.1.1)
;
H H 0.000 0.000
;International Tables for Crystallography
(1992, Vol. C, Table 6.1.1.2)
;
I I -0.474 1.812
;International Tables for Crystallography
(1992, Vol. C, Tables 4.2.6.8 and 6.1.1.1)
;
Ir Ir -1.444 7.990
;International Tables for Crystallography
(1992, Vol. C, Tables 4.2.6.8 and 6.1.1.1)
;
N N 0.006 0.003
;International Tables for Crystallography
(1992, Vol. C, Tables 4.2.6.8 and 6.1.1.1)
;
O O 0.011 0.006
;International Tables for Crystallography
(1992, Vol. C, Tables 4.2.6.8 and 6.1.1.1)
;
P P 0.102 0.094
;International Tables for Crystallography
(1992, Vol. C, Tables 4.2.6.8 and 6.1.1.1)
;
S S 0.125 0.123
;International Tables for Crystallography
(1992, Vol. C, Tables 4.2.6.8 and 6.1.1.1)
;

loop_
_geom_angle_atom_site_label_1
_geom_angle_atom_site_label_2
_geom_angle_atom_site_label_3
_geom_angle
_geom_angle_site_symmetry_1
_geom_angle_site_symmetry_2
_geom_angle_site_symmetry_3
_geom_angle_publ_flag
I(1) Ir(1) S(1) 84.56(9) . . . yes
I(1) Ir(1) P(1) 89.7(1) . . . yes
I(1) Ir(1) C(1) 97.6(4) . . . yes
I(1) Ir(1) C(2) 131.1(4) . . . yes
I(1) Ir(1) C(3) 156.7(4) . . . yes
I(1) Ir(1) C(4) 124.0(4) . . . yes
I(1) Ir(1) C(5) 95.8(4) . . . yes
S(1) Ir(1) P(1) 87.2(1) . . . yes
S(1) Ir(1) C(1) 149.9(6) . . . yes
S(1) Ir(1) C(2) 143.5(4) . . . yes
S(1) Ir(1) C(3) 104.6(4) . . . yes
S(1) Ir(1) C(4) 92.4(4) . . . yes
S(1) Ir(1) C(5) 113.8(5) . . . yes
P(1) Ir(1) C(1) 122.7(6) . . . yes
P(1) Ir(1) C(2) 99.1(5) . . . yes
P(1) Ir(1) C(3) 111.9(5) . . . yes
P(1) Ir(1) C(4) 146.2(5) . . . yes
P(1) Ir(1) C(5) 158.6(5) . . . yes
C(1) Ir(1) C(2) 38.4(6) . . . yes
C(1) Ir(1) C(3) 63.7(5) . . . yes
C(1) Ir(1) C(4) 61.4(6) . . . yes
C(1) Ir(1) C(5) 36.1(6) . . . yes
C(2) Ir(1) C(3) 39.7(6) . . . yes
C(2) Ir(1) C(4) 62.8(6) . . . yes
C(2) Ir(1) C(5) 62.0(7) . . . yes
C(3) Ir(1) C(4) 35.9(6) . . . yes
C(3) Ir(1) C(5) 60.8(6) . . . yes
C(4) Ir(1) C(5) 35.9(6) . . . yes
I(1) Ir(2) I(2) 87.62(4) . . . yes
I(1) Ir(2) S(1) 82.85(9) . . . yes
I(1) Ir(2) P(2) 167.95(9) . . . yes
I(1) Ir(2) N(1) 92.9(4) . . . yes
I(2) Ir(2) S(1) 151.0(1) . . . yes
I(2) Ir(2) P(2) 94.17(9) . . . yes
I(2) Ir(2) N(1) 99.9(4) . . . yes
S(1) Ir(2) P(2) 89.9(1) . . . yes
S(1) Ir(2) N(1) 107.9(4) . . . yes
P(2) Ir(2) N(1) 98.5(4) . . . yes
Ir(1) I(1) Ir(2) 82.30(3) . . . yes
Ir(1) S(1) Ir(2) 102.3(1) . . . yes
Ir(1) P(1) C(11) 118.1(6) . . . yes
Ir(1) P(1) C(12) 114.9(6) . . . yes
Ir(1) P(1) C(13) 116.1(7) . . . yes
C(11) P(1) C(12) 102.2(10) . . . yes
C(11) P(1) C(13) 101.9(9) . . . yes
C(12) P(1) C(13) 101.2(9) . . . yes
Ir(2) P(2) C(14) 115.0(4) . . . yes
Ir(2) P(2) C(20) 114.1(5) . . . yes
Ir(2) P(2) C(26) 114.0(5) . . . yes
C(14) P(2) C(20) 106.2(6) . . . yes
C(14) P(2) C(26) 102.4(6) . . . yes
C(20) P(2) C(26) 103.9(6) . . . yes
Ir(2) N(1) O(1) 128(1) . . . yes
Ir(1) C(1) C(2) 71.6(8) . . . yes
Ir(1) C(1) C(5) 74(1) . . . yes
Ir(1) C(1) C(6) 127(1) . . . yes
C(2) C(1) C(5) 109(1) . . . yes
C(2) C(1) C(6) 122(1) . . . yes
C(5) C(1) C(6) 127(1) . . . yes
Ir(1) C(2) C(1) 70.0(9) . . . yes
Ir(1) C(2) C(3) 68.4(9) . . . yes
Ir(1) C(2) C(7) 130(1) . . . yes
C(1) C(2) C(3) 103(1) . . . yes
C(1) C(2) C(7) 128(1) . . . yes
C(3) C(2) C(7) 128(1) . . . yes
Ir(1) C(3) C(2) 71.9(9) . . . yes
Ir(1) C(3) C(4) 75(1) . . . yes
Ir(1) C(3) C(8) 127(1) . . . yes
C(2) C(3) C(4) 109(1) . . . yes
C(2) C(3) C(8) 124(1) . . . yes
C(4) C(3) C(8) 125(1) . . . yes
Ir(1) C(4) C(3) 68(1) . . . yes
Ir(1) C(4) C(5) 72(1) . . . yes
Ir(1) C(4) C(9) 125(1) . . . yes
C(3) C(4) C(5) 108(1) . . . yes
C(3) C(4) C(9) 126(1) . . . yes
C(5) C(4) C(9) 124(1) . . . yes
Ir(1) C(5) C(1) 68(1) . . . yes
Ir(1) C(5) C(4) 71.7(9) . . . yes
Ir(1) C(5) C(10) 125(1) . . . yes
C(1) C(5) C(4) 109(1) . . . yes
C(1) C(5) C(10) 122(1) . . . yes
C(4) C(5) C(10) 127(1) . . . yes
C(1) C(6) H(1) 109.5 . . . no
C(1) C(6) H(2) 109.5 . . . no
C(1) C(6) H(3) 109.5 . . . no
H(1) C(6) H(2) 109.5 . . . no
H(1) C(6) H(3) 109.5 . . . no
H(2) C(6) H(3) 109.5 . . . no
C(2) C(7) H(4) 109.5 . . . no
C(2) C(7) H(5) 109.5 . . . no
C(2) C(7) H(6) 109.5 . . . no
H(4) C(7) H(5) 109.5 . . . no
H(4) C(7) H(6) 109.5 . . . no
H(5) C(7) H(6) 109.5 . . . no
C(3) C(8) H(7) 109.5 . . . no
C(3) C(8) H(8) 109.5 . . . no
C(3) C(8) H(9) 109.5 . . . no
H(7) C(8) H(8) 109.5 . . . no
H(7) C(8) H(9) 109.5 . . . no
H(8) C(8) H(9) 109.5 . . . no
C(4) C(9) H(10) 109.5 . . . no
C(4) C(9) H(11) 109.5 . . . no
C(4) C(9) H(12) 109.5 . . . no
H(10) C(9) H(11) 109.5 . . . no
H(10) C(9) H(12) 109.5 . . . no
H(11) C(9) H(12) 109.5 . . . no
C(5) C(10) H(13) 109.5 . . . no
C(5) C(10) H(14) 109.5 . . . no
C(5) C(10) H(15) 109.5 . . . no
H(13) C(10) H(14) 109.5 . . . no
H(13) C(10) H(15) 109.5 . . . no
H(14) C(10) H(15) 109.5 . . . no
P(1) C(11) H(16) 109.5 . . . no
P(1) C(11) H(17) 109.5 . . . no
P(1) C(11) H(18) 109.5 . . . no
H(16) C(11) H(17) 109.5 . . . no
H(16) C(11) H(18) 109.5 . . . no
H(17) C(11) H(18) 109.5 . . . no
P(1) C(12) H(19) 109.5 . . . no
P(1) C(12) H(20) 109.5 . . . no
P(1) C(12) H(21) 109.5 . . . no
H(19) C(12) H(20) 109.5 . . . no
H(19) C(12) H(21) 109.5 . . . no
H(20) C(12) H(21) 109.5 . . . no
P(1) C(13) H(22) 109.5 . . . no
P(1) C(13) H(23) 109.5 . . . no
P(1) C(13) H(24) 109.5 . . . no
H(22) C(13) H(23) 109.5 . . . no
H(22) C(13) H(24) 109.5 . . . no
H(23) C(13) H(24) 109.5 . . . no
P(2) C(14) C(15) 119(1) . . . yes
P(2) C(14) C(19) 123(1) . . . yes
C(15) C(14) C(19) 117(1) . . . yes
C(14) C(15) C(16) 122(1) . . . yes
C(14) C(15) H(25) 118.7 . . . no
C(16) C(15) H(25) 118.7 . . . no
C(15) C(16) C(17) 120(1) . . . yes
C(15) C(16) H(26) 119.9 . . . no
C(17) C(16) H(26) 119.9 . . . no
C(16) C(17) C(18) 118(1) . . . yes
C(16) C(17) H(27) 120.7 . . . no
C(18) C(17) H(27) 120.7 . . . no
C(17) C(18) C(19) 122(1) . . . yes
C(17) C(18) H(28) 118.9 . . . no
C(19) C(18) H(28) 118.9 . . . no
C(14) C(19) C(18) 118(1) . . . yes
C(14) C(19) H(29) 120.8 . . . no
C(18) C(19) H(29) 120.8 . . . no
P(2) C(20) C(21) 120(1) . . . yes
P(2) C(20) C(25) 121(1) . . . yes
C(21) C(20) C(25) 118(1) . . . yes
C(20) C(21) C(22) 120(1) . . . yes
C(20) C(21) H(30) 119.6 . . . no
C(22) C(21) H(30) 119.6 . . . no
C(21) C(22) C(23) 120(1) . . . yes
C(21) C(22) H(31) 119.9 . . . no
C(23) C(22) H(31) 119.9 . . . no
C(22) C(23) C(24) 120(1) . . . yes
C(22) C(23) H(32) 119.6 . . . no
C(24) C(23) H(32) 119.6 . . . no
C(23) C(24) C(25) 119(1) . . . yes
C(23) C(24) H(33) 120.3 . . . no
C(25) C(24) H(33) 120.3 . . . no
C(20) C(25) C(24) 120(1) . . . yes
C(20) C(25) H(34) 119.8 . . . no
C(24) C(25) H(34) 119.8 . . . no
P(2) C(26) C(27) 119(1) . . . yes
P(2) C(26) C(31) 120(1) . . . yes
C(27) C(26) C(31) 119(1) . . . yes
C(26) C(27) C(28) 118(1) . . . yes
C(26) C(27) H(35) 120.8 . . . no
C(28) C(27) H(35) 120.8 . . . no
C(27) C(28) C(29) 122(1) . . . yes
C(27) C(28) H(36) 118.8 . . . no
C(29) C(28) H(36) 118.8 . . . no
C(28) C(29) C(30) 118(1) . . . yes
C(28) C(29) H(37) 120.8 . . . no
C(30) C(29) H(37) 120.8 . . . no
C(29) C(30) C(31) 120(1) . . . yes
C(29) C(30) H(38) 119.7 . . . no
C(31) C(30) H(38) 119.7 . . . no
C(26) C(31) C(30) 121(1) . . . yes
C(26) C(31) H(39) 119.4 . . . no
C(30) C(31) H(39) 119.4 . . . no

loop_
_geom_bond_atom_site_label_1
_geom_bond_atom_site_label_2
_geom_bond_distance
_geom_bond_site_symmetry_1
_geom_bond_site_symmetry_2
_geom_bond_publ_flag
Ir(1) I(1) 2.695(1) . . yes
Ir(1) S(1) 2.369(3) . . yes
Ir(1) P(1) 2.280(4) . . yes
Ir(1) C(1) 2.19(2) . . yes
Ir(1) C(2) 2.21(1) . . yes
Ir(1) C(3) 2.16(2) . . yes
Ir(1) C(4) 2.26(2) . . yes
Ir(1) C(5) 2.27(2) . . yes
Ir(2) I(1) 2.829(1) . . yes
Ir(2) I(2) 2.710(1) . . yes
Ir(2) S(1) 2.299(3) . . yes
Ir(2) P(2) 2.250(4) . . yes
Ir(2) N(1) 1.87(1) . . yes
P(1) C(11) 1.81(2) . . yes
P(1) C(12) 1.79(2) . . yes
P(1) C(13) 1.80(2) . . yes
P(2) C(14) 1.84(1) . . yes
P(2) C(20) 1.82(1) . . yes
P(2) C(26) 1.84(1) . . yes
O(1) N(1) 1.17(1) . . yes
C(1) C(2) 1.45(2) . . yes
C(1) C(5) 1.38(3) . . yes
C(1) C(6) 1.54(2) . . yes
C(2) C(3) 1.49(2) . . yes
C(2) C(7) 1.49(3) . . yes
C(3) C(4) 1.37(2) . . yes
C(3) C(8) 1.54(2) . . yes
C(4) C(5) 1.39(2) . . yes
C(4) C(9) 1.54(2) . . yes
C(5) C(10) 1.52(2) . . yes
C(6) H(1) 0.950 . . no
C(6) H(2) 0.950 . . no
C(6) H(3) 0.950 . . no
C(7) H(4) 0.950 . . no
C(7) H(5) 0.950 . . no
C(7) H(6) 0.950 . . no
C(8) H(7) 0.950 . . no
C(8) H(8) 0.950 . . no
C(8) H(9) 0.950 . . no
C(9) H(10) 0.950 . . no
C(9) H(11) 0.950 . . no
C(9) H(12) 0.950 . . no
C(10) H(13) 0.950 . . no
C(10) H(14) 0.950 . . no
C(10) H(15) 0.950 . . no
C(11) H(16) 0.950 . . no
C(11) H(17) 0.950 . . no
C(11) H(18) 0.950 . . no
C(12) H(19) 0.950 . . no
C(12) H(20) 0.950 . . no
C(12) H(21) 0.950 . . no
C(13) H(22) 0.950 . . no
C(13) H(23) 0.950 . . no
C(13) H(24) 0.950 . . no
C(14) C(15) 1.37(2) . . yes
C(14) C(19) 1.39(2) . . yes
C(15) C(16) 1.35(2) . . yes
C(15) H(25) 0.950 . . no
C(16) C(17) 1.37(2) . . yes
C(16) H(26) 0.950 . . no
C(17) C(18) 1.35(2) . . yes
C(17) H(27) 0.950 . . no
C(18) C(19) 1.39(2) . . yes
C(18) H(28) 0.950 . . no
C(19) H(29) 0.950 . . no
C(20) C(21) 1.40(2) . . yes
C(20) C(25) 1.39(2) . . yes
C(21) C(22) 1.39(2) . . yes
C(21) H(30) 0.950 . . no
C(22) C(23) 1.36(2) . . yes
C(22) H(31) 0.950 . . no
C(23) C(24) 1.39(2) . . yes
C(23) H(32) 0.950 . . no
C(24) C(25) 1.40(2) . . yes
C(24) H(33) 0.950 . . no
C(25) H(34) 0.950 . . no
C(26) C(27) 1.41(2) . . yes
C(26) C(31) 1.36(2) . . yes
C(27) C(28) 1.36(2) . . yes
C(27) H(35) 0.950 . . no
C(28) C(29) 1.40(2) . . yes
C(28) H(36) 0.950 . . no
C(29) C(30) 1.34(2) . . yes
C(29) H(37) 0.950 . . no
C(30) C(31) 1.39(2) . . yes
C(30) H(38) 0.950 . . no
C(31) H(39) 0.950 . . no

loop_
_geom_contact_atom_site_label_1
_geom_contact_atom_site_label_2
_geom_contact_distance
_geom_contact_site_symmetry_1
_geom_contact_site_symmetry_2
_geom_contact_publ_flag
Ir(1) I(1) 2.695(1) . . ?
Ir(2) I(1) 2.829(1) . . ?
Ir(2) I(2) 2.710(1) . . ?
O(1) C(18) 3.28(2) . 2_654 ?
O(1) C(17) 3.33(2) . 2_654 ?
O(1) C(22) 3.44(2) . 2_554 ?
O(1) C(23) 3.51(2) . 2_554 ?
C(12) C(24) 3.56(2) . 1_556 ?

loop_
_geom_torsion_atom_site_label_1
_geom_torsion_atom_site_label_2
_geom_torsion_atom_site_label_3
_geom_torsion_atom_site_label_4
_geom_torsion
_geom_torsion_site_symmetry_1
_geom_torsion_site_symmetry_2
_geom_torsion_site_symmetry_3
_geom_torsion_site_symmetry_4
_geom_torsion_publ_flag
Ir(1) I(1) Ir(2) I(2) 172.07(3) . . . . yes
Ir(1) I(1) Ir(2) S(1) 19.53(10) . . . . yes
Ir(1) I(1) Ir(2) P(2) 73.2(5) . . . . yes
Ir(1) I(1) Ir(2) N(1) -88.1(4) . . . . yes
Ir(1) S(1) Ir(2) I(1) -22.7(1) . . . . yes
Ir(1) S(1) Ir(2) I(2) -94.5(2) . . . . yes
Ir(1) S(1) Ir(2) P(2) 167.0(1) . . . . yes
Ir(1) S(1) Ir(2) N(1) 68.1(4) . . . . yes
Ir(1) C(1) C(2) C(3) 60.9(10) . . . . yes
Ir(1) C(1) C(2) C(7) -126(1) . . . . yes
Ir(1) C(1) C(5) C(4) -60(1) . . . . yes
Ir(1) C(1) C(5) C(10) 119(1) . . . . yes
Ir(1) C(2) C(1) C(5) -66(1) . . . . yes
Ir(1) C(2) C(1) C(6) 122(1) . . . . yes
Ir(1) C(2) C(3) C(4) 67(1) . . . . yes
Ir(1) C(2) C(3) C(8) -123(1) . . . . yes
Ir(1) C(3) C(2) C(1) -61(1) . . . . yes
Ir(1) C(3) C(2) C(7) 125(1) . . . . yes
Ir(1) C(3) C(4) C(5) 61(1) . . . . yes
Ir(1) C(3) C(4) C(9) -119(1) . . . . yes
Ir(1) C(4) C(3) C(2) -64(1) . . . . yes
Ir(1) C(4) C(3) C(8) 125(1) . . . . yes
Ir(1) C(4) C(5) C(1) 58(1) . . . . yes
Ir(1) C(4) C(5) C(10) -121(1) . . . . yes
Ir(1) C(5) C(1) C(2) 63(1) . . . . yes
Ir(1) C(5) C(1) C(6) -125(1) . . . . yes
Ir(1) C(5) C(4) C(3) -58(1) . . . . yes
Ir(1) C(5) C(4) C(9) 121(1) . . . . yes
Ir(2) I(1) Ir(1) S(1) -18.86(10) . . . . yes
Ir(2) I(1) Ir(1) P(1) -106.1(1) . . . . yes
Ir(2) I(1) Ir(1) C(1) 130.9(6) . . . . yes
Ir(2) I(1) Ir(1) C(2) 152.1(7) . . . . yes
Ir(2) I(1) Ir(1) C(3) 95(1) . . . . yes
Ir(2) I(1) Ir(1) C(4) 70.4(5) . . . . yes
Ir(2) I(1) Ir(1) C(5) 94.6(5) . . . . yes
Ir(2) S(1) Ir(1) I(1) 23.8(1) . . . . yes
Ir(2) S(1) Ir(1) P(1) 113.8(2) . . . . yes
Ir(2) S(1) Ir(1) C(1) -72.0(8) . . . . yes
Ir(2) S(1) Ir(1) C(2) -144.7(8) . . . . yes
Ir(2) S(1) Ir(1) C(3) -134.4(5) . . . . yes
Ir(2) S(1) Ir(1) C(4) -100.1(5) . . . . yes
Ir(2) S(1) Ir(1) C(5) -70.2(5) . . . . yes
Ir(2) P(2) C(14) C(15) 74(1) . . . . yes
Ir(2) P(2) C(14) C(19) -106(1) . . . . yes
Ir(2) P(2) C(20) C(21) 62(1) . . . . yes
Ir(2) P(2) C(20) C(25) -112(1) . . . . yes
Ir(2) P(2) C(26) C(27) -166(1) . . . . yes
Ir(2) P(2) C(26) C(31) 19(1) . . . . yes
I(1) Ir(1) P(1) C(11) 46.6(8) . . . . yes
I(1) Ir(1) P(1) C(12) -74.1(8) . . . . yes
I(1) Ir(1) P(1) C(13) 168.1(7) . . . . yes
I(1) Ir(1) C(1) C(2) 153(1) . . . . yes
I(1) Ir(1) C(1) C(5) -89.5(9) . . . . yes
I(1) Ir(1) C(1) C(6) 36(1) . . . . yes
I(1) Ir(1) C(2) C(1) -35(1) . . . . yes
I(1) Ir(1) C(2) C(3) -149.0(7) . . . . yes
I(1) Ir(1) C(2) C(7) 88(1) . . . . yes
I(1) Ir(1) C(3) C(2) 78(1) . . . . yes
I(1) Ir(1) C(3) C(4) -37(1) . . . . yes
I(1) Ir(1) C(3) C(8) -161(1) . . . . yes
I(1) Ir(1) C(4) C(3) 163.2(8) . . . . yes
I(1) Ir(1) C(4) C(5) 43(1) . . . . yes
I(1) Ir(1) C(4) C(9) -76(1) . . . . yes
I(1) Ir(1) C(5) C(1) 94.9(9) . . . . yes
I(1) Ir(1) C(5) C(4) -144(1) . . . . yes
I(1) Ir(1) C(5) C(10) -20(1) . . . . yes
I(1) Ir(2) P(2) C(14) -112.8(6) . . . . yes
I(1) Ir(2) P(2) C(20) 124.1(6) . . . . yes
I(1) Ir(2) P(2) C(26) 4.9(8) . . . . yes
I(1) Ir(2) N(1) O(1) 171(1) . . . . yes
I(2) Ir(2) P(2) C(14) 149.0(5) . . . . yes
I(2) Ir(2) P(2) C(20) 25.9(5) . . . . yes
I(2) Ir(2) P(2) C(26) -93.2(5) . . . . yes
I(2) Ir(2) N(1) O(1) -99(1) . . . . yes
S(1) Ir(1) P(1) C(11) -38.0(8) . . . . yes
S(1) Ir(1) P(1) C(12) -158.7(8) . . . . yes
S(1) Ir(1) P(1) C(13) 83.6(7) . . . . yes
S(1) Ir(1) C(1) C(2) -113(1) . . . . yes
S(1) Ir(1) C(1) C(5) 2(1) . . . . yes
S(1) Ir(1) C(1) C(6) 129(1) . . . . yes
S(1) Ir(1) C(2) C(1) 129.5(10) . . . . yes
S(1) Ir(1) C(2) C(3) 15(1) . . . . yes
S(1) Ir(1) C(2) C(7) -106(1) . . . . yes
S(1) Ir(1) C(3) C(2) -170.4(8) . . . . yes
S(1) Ir(1) C(3) C(4) 73.5(9) . . . . yes
S(1) Ir(1) C(3) C(8) -50(1) . . . . yes
S(1) Ir(1) C(4) C(3) -111.7(9) . . . . yes
S(1) Ir(1) C(4) C(5) 129(1) . . . . yes
S(1) Ir(1) C(4) C(9) 8(1) . . . . yes
S(1) Ir(1) C(5) C(1) -178.5(8) . . . . yes
S(1) Ir(1) C(5) C(4) -58(1) . . . . yes
S(1) Ir(1) C(5) C(10) 65(1) . . . . yes
S(1) Ir(2) P(2) C(14) -59.7(5) . . . . yes
S(1) Ir(2) P(2) C(20) 177.2(5) . . . . yes
S(1) Ir(2) P(2) C(26) 58.0(5) . . . . yes
S(1) Ir(2) N(1) O(1) 88(1) . . . . yes
P(1) Ir(1) C(1) C(2) 59(1) . . . . yes
P(1) Ir(1) C(1) C(5) 175.9(8) . . . . yes
P(1) Ir(1) C(1) C(6) -57(1) . . . . yes
P(1) Ir(1) C(2) C(1) -132(1) . . . . yes
P(1) Ir(1) C(2) C(3) 113.4(9) . . . . yes
P(1) Ir(1) C(2) C(7) -9(1) . . . . yes
P(1) Ir(1) C(3) C(2) -77.5(9) . . . . yes
P(1) Ir(1) C(3) C(4) 166.4(8) . . . . yes
P(1) Ir(1) C(3) C(8) 42(1) . . . . yes
P(1) Ir(1) C(4) C(3) -23(1) . . . . yes
P(1) Ir(1) C(4) C(5) -142.3(10) . . . . yes
P(1) Ir(1) C(4) C(9) 97(1) . . . . yes
P(1) Ir(1) C(5) C(1) -9(1) . . . . yes
P(1) Ir(1) C(5) C(4) 110(1) . . . . yes
P(1) Ir(1) C(5) C(10) -124(1) . . . . yes
P(2) Ir(2) N(1) O(1) -4(1) . . . . yes
P(2) C(14) C(15) C(16) -175(1) . . . . yes
P(2) C(14) C(19) C(18) 175(1) . . . . yes
P(2) C(20) C(21) C(22) -175(1) . . . . yes
P(2) C(20) C(25) C(24) 174(1) . . . . yes
P(2) C(26) C(27) C(28) -177(1) . . . . yes
P(2) C(26) C(31) C(30) 176(1) . . . . yes
N(1) Ir(2) P(2) C(14) 48.3(6) . . . . yes
N(1) Ir(2) P(2) C(20) -74.7(7) . . . . yes
N(1) Ir(2) P(2) C(26) 166.1(6) . . . . yes
C(1) Ir(1) P(1) C(11) 145.5(9) . . . . yes
C(1) Ir(1) P(1) C(12) 24.7(9) . . . . yes
C(1) Ir(1) P(1) C(13) -93.0(8) . . . . yes
C(1) Ir(1) C(2) C(3) -113(1) . . . . yes
C(1) Ir(1) C(2) C(7) 123(2) . . . . yes
C(1) Ir(1) C(3) C(2) 39.4(10) . . . . yes
C(1) Ir(1) C(3) C(4) -76(1) . . . . yes
C(1) Ir(1) C(3) C(8) 159(1) . . . . yes
C(1) Ir(1) C(4) C(3) 83(1) . . . . yes
C(1) Ir(1) C(4) C(5) -35(1) . . . . yes
C(1) Ir(1) C(4) C(9) -155(1) . . . . yes
C(1) Ir(1) C(5) C(4) 120(1) . . . . yes
C(1) Ir(1) C(5) C(10) -115(1) . . . . yes
C(1) C(2) Ir(1) C(3) 113(1) . . . . yes
C(1) C(2) Ir(1) C(4) 77(1) . . . . yes
C(1) C(2) Ir(1) C(5) 36(1) . . . . yes
C(1) C(2) C(3) C(4) 5(1) . . . . yes
C(1) C(2) C(3) C(8) 174(1) . . . . yes
C(1) C(5) Ir(1) C(2) -39.0(10) . . . . yes
C(1) C(5) Ir(1) C(3) -84(1) . . . . yes
C(1) C(5) Ir(1) C(4) -120(1) . . . . yes
C(1) C(5) C(4) C(3) 0(1) . . . . yes
C(1) C(5) C(4) C(9) -179(1) . . . . yes
C(2) Ir(1) P(1) C(11) 178.3(9) . . . . yes
C(2) Ir(1) P(1) C(12) 57.5(9) . . . . yes
C(2) Ir(1) P(1) C(13) -60.2(8) . . . . yes
C(2) Ir(1) C(1) C(5) 116(1) . . . . yes
C(2) Ir(1) C(1) C(6) -117(2) . . . . yes
C(2) Ir(1) C(3) C(4) -116(1) . . . . yes
C(2) Ir(1) C(3) C(8) 119(2) . . . . yes
C(2) Ir(1) C(4) C(3) 40.2(9) . . . . yes
C(2) Ir(1) C(4) C(5) -79(1) . . . . yes
C(2) Ir(1) C(4) C(9) 160(1) . . . . yes
C(2) Ir(1) C(5) C(4) 81(1) . . . . yes
C(2) Ir(1) C(5) C(10) -154(1) . . . . yes
C(2) C(1) Ir(1) C(3) -40(1) . . . . yes
C(2) C(1) Ir(1) C(4) -81(1) . . . . yes
C(2) C(1) Ir(1) C(5) -116(1) . . . . yes
C(2) C(1) C(5) C(4) 3(2) . . . . yes
C(2) C(1) C(5) C(10) -176(1) . . . . yes
C(2) C(3) Ir(1) C(4) 116(1) . . . . yes
C(2) C(3) Ir(1) C(5) 80(1) . . . . yes
C(2) C(3) C(4) C(5) -3(1) . . . . yes
C(2) C(3) C(4) C(9) 176(1) . . . . yes
C(3) Ir(1) P(1) C(11) -142.5(9) . . . . yes
C(3) Ir(1) P(1) C(12) 96.7(9) . . . . yes
C(3) Ir(1) P(1) C(13) -21.0(8) . . . . yes
C(3) Ir(1) C(1) C(5) 75(1) . . . . yes
C(3) Ir(1) C(1) C(6) -157(1) . . . . yes
C(3) Ir(1) C(2) C(7) -122(1) . . . . yes
C(3) Ir(1) C(4) C(5) -119(1) . . . . yes
C(3) Ir(1) C(4) C(9) 120(1) . . . . yes
C(3) Ir(1) C(5) C(4) 35(1) . . . . yes
C(3) Ir(1) C(5) C(10) 159(1) . . . . yes
C(3) C(2) Ir(1) C(4) -36.3(9) . . . . yes
C(3) C(2) Ir(1) C(5) -77(1) . . . . yes
C(3) C(2) C(1) C(5) -5(1) . . . . yes
C(3) C(2) C(1) C(6) -176(1) . . . . yes
C(3) C(4) Ir(1) C(5) 119(1) . . . . yes
C(3) C(4) C(5) C(10) 179(1) . . . . yes
C(4) Ir(1) P(1) C(11) -128(1) . . . . yes
C(4) Ir(1) P(1) C(12) 111(1) . . . . yes
C(4) Ir(1) P(1) C(13) -6(1) . . . . yes
C(4) Ir(1) C(1) C(5) 35.2(10) . . . . yes
C(4) Ir(1) C(1) C(6) 161(1) . . . . yes
C(4) Ir(1) C(2) C(7) -158(1) . . . . yes
C(4) Ir(1) C(3) C(8) -124(2) . . . . yes
C(4) Ir(1) C(5) C(10) 124(2) . . . . yes
C(4) C(3) Ir(1) C(5) -35.9(10) . . . . yes
C(4) C(3) C(2) C(7) -167(1) . . . . yes
C(4) C(5) C(1) C(6) 173(1) . . . . yes
C(5) Ir(1) P(1) C(11) 152(1) . . . . yes
C(5) Ir(1) P(1) C(12) 31(1) . . . . yes
C(5) Ir(1) P(1) C(13) -86(1) . . . . yes
C(5) Ir(1) C(1) C(6) 126(2) . . . . yes
C(5) Ir(1) C(2) C(7) 160(1) . . . . yes
C(5) Ir(1) C(3) C(8) -159(1) . . . . yes
C(5) Ir(1) C(4) C(9) -120(2) . . . . yes
C(5) C(1) C(2) C(7) 167(1) . . . . yes
C(5) C(4) C(3) C(8) -172(1) . . . . yes
C(6) C(1) C(2) C(7) -3(2) . . . . yes
C(6) C(1) C(5) C(10) -6(2) . . . . yes
C(7) C(2) C(3) C(8) 2(2) . . . . yes
C(8) C(3) C(4) C(9) 6(2) . . . . yes
C(9) C(4) C(5) C(10) 0(2) . . . . yes
C(14) P(2) C(20) C(21) -65(1) . . . . yes
C(14) P(2) C(20) C(25) 119(1) . . . . yes
C(14) P(2) C(26) C(27) -41(1) . . . . yes
C(14) P(2) C(26) C(31) 144(1) . . . . yes
C(14) C(15) C(16) C(17) -2(2) . . . . yes
C(14) C(19) C(18) C(17) 2(2) . . . . yes
C(15) C(14) P(2) C(20) -158(1) . . . . yes
C(15) C(14) P(2) C(26) -49(1) . . . . yes
C(15) C(14) C(19) C(18) -4(2) . . . . yes
C(15) C(16) C(17) C(18) 0(2) . . . . yes
C(16) C(15) C(14) C(19) 5(2) . . . . yes
C(16) C(17) C(18) C(19) 0(2) . . . . yes
C(19) C(14) P(2) C(20) 20(1) . . . . yes
C(19) C(14) P(2) C(26) 129(1) . . . . yes
C(20) P(2) C(26) C(27) 68(1) . . . . yes
C(20) P(2) C(26) C(31) -105(1) . . . . yes
C(20) C(21) C(22) C(23) 0(2) . . . . yes
C(20) C(25) C(24) C(23) 1(2) . . . . yes
C(21) C(20) P(2) C(26) -173(1) . . . . yes
C(21) C(20) C(25) C(24) 0(2) . . . . yes
C(21) C(22) C(23) C(24) 0(2) . . . . yes
C(22) C(21) C(20) C(25) 0(2) . . . . yes
C(22) C(23) C(24) C(25) -1(2) . . . . yes
C(25) C(20) P(2) C(26) 12(1) . . . . yes
C(26) C(27) C(28) C(29) 2(2) . . . . yes
C(26) C(31) C(30) C(29) -1(2) . . . . yes
C(27) C(26) C(31) C(30) 2(2) . . . . yes
C(27) C(28) C(29) C(30) -1(2) . . . . yes
C(28) C(27) C(26) C(31) -3(2) . . . . yes
C(28) C(29) C(30) C(31) 0(2) . . . . yes
C(28) C(29) C(30) C(31) 0(2) . . . . yes
